data_4061376
loop_
_publ_author_name
'Tunik, Sergey P.'
'Pilyugina, Tatiana S.'
'Koshevoy, Igor O.'
'Selivanov, Stanislav I.'
'Haukka, Matti'
'Pakkanen, Tapani A.'

_publ_section_title
;
 Reaction of (S)-BINAP with H~4~Ru~4~(CO)~12~. The First Example of
 Face-Bridging BINAP Coordination and 100% Stereoselectivity in Formation
 of a Chiral Tetranuclear Cluster Framework
;
_journal_coden_ASTM ORGND7
_journal_issue 3
_journal_name_full Organometallics
_journal_page_first 568
_journal_page_last 579
_journal_paper_doi 10.1021/om034288n
_journal_volume 23
_journal_year 2004
_chemical_formula_sum 'C59 H50 O9 P2 Ru4'
_chemical_formula_weight 1369.21
_chemical_name_common H4Ru4(CO)9(BINAP)
_space_group_IT_number 19
_symmetry_cell_setting orthorhombic
_symmetry_space_group_name_Hall 'P 2ac 2ab'
_symmetry_space_group_name_H-M 'P 21 21 21'
_cell_angle_alpha 90.00
_cell_angle_beta 90.00
_cell_angle_gamma 90.00
_cell_formula_units_Z 4
_cell_length_a 13.5301(2)
_cell_length_b 19.7539(4)
_cell_length_c 20.7708(4)
_cell_measurement_temperature 120(2)
_cell_volume 5551.46(18)
_diffrn_ambient_temperature 120(2)
_exptl_crystal_density_diffrn 1.638
_cod_database_code 4061376

loop_
_symmetry_equiv_pos_as_xyz
'x, y, z'
'-x+1/2, -y, z+1/2'
'-x, y+1/2, -z+1/2'
'x+1/2, -y+1/2, -z'

loop_
_atom_site_label
_atom_site_type_symbol
_atom_site_fract_x
_atom_site_fract_y
_atom_site_fract_z
_atom_site_U_iso_or_equiv
_atom_site_adp_type
_atom_site_occupancy
_atom_site_symmetry_multiplicity
_atom_site_calc_flag
_atom_site_refinement_flags
_atom_site_disorder_assembly
_atom_site_disorder_group
C2 C 0.9157(6) 0.6183(4) 0.9867(4) 0.0278(19) Uani 1 1 d . . .
C1 C 0.7984(5) 0.5204(4) 1.0401(4) 0.0273(18) Uani 1 1 d . . .
C3 C 0.6989(6) 0.3837(4) 0.9679(4) 0.033(2) Uani 1 1 d . . .
C4 C 0.8070(6) 0.3371(5) 0.8637(4) 0.036(2) Uani 1 1 d . . .
C8 C 1.0044(6) 0.4687(5) 0.7894(4) 0.035(2) Uani 1 1 d . . .
C9 C 0.9926(6) 0.5978(5) 0.8225(4) 0.036(2) Uani 1 1 d . . .
C5 C 1.0560(7) 0.3890(5) 0.9177(4) 0.043(2) Uani 1 1 d . . .
C7 C 1.0728(5) 0.5300(5) 0.9397(4) 0.0315(19) Uani 1 1 d . . .
C6 C 0.9908(6) 0.4468(4) 1.0342(4) 0.037(2) Uani 1 1 d . . .
C31 C 0.6604(5) 0.6471(4) 1.0435(4) 0.0225(17) Uani 1 1 d . . .
C32 C 0.6031(5) 0.5963(4) 1.0717(4) 0.0274(19) Uani 1 1 d . . .
H32 H 0.5787 0.5604 1.0457 0.033 Uiso 1 1 calc R . .
C33 C 0.5813(6) 0.5974(4) 1.1370(4) 0.032(2) Uani 1 1 d . . .
H33 H 0.5408 0.5630 1.1552 0.039 Uiso 1 1 calc R . .
C34 C 0.6179(5) 0.6480(4) 1.1755(4) 0.0287(19) Uani 1 1 d . . .
H34 H 0.6039 0.6481 1.2203 0.034 Uiso 1 1 calc R . .
C35 C 0.6740(6) 0.6978(4) 1.1496(4) 0.035(2) Uani 1 1 d . . .
H35 H 0.6992 0.7326 1.1765 0.042 Uiso 1 1 calc R . .
C36 C 0.6954(6) 0.6986(4) 1.0829(4) 0.032(2) Uani 1 1 d . . .
H36 H 0.7338 0.7343 1.0651 0.039 Uiso 1 1 calc R . .
C37 C 0.7375(5) 0.7241(4) 0.9358(3) 0.0221(17) Uani 1 1 d . . .
C38 C 0.6773(6) 0.7800(4) 0.9470(4) 0.0292(18) Uani 1 1 d . . .
H38 H 0.6153 0.7739 0.9676 0.035 Uiso 1 1 calc R . .
C39 C 0.7068(7) 0.8450(4) 0.9281(4) 0.041(2) Uani 1 1 d . . .
H39 H 0.6645 0.8825 0.9355 0.049 Uiso 1 1 calc R . .
C40 C 0.7952(7) 0.8544(4) 0.8995(4) 0.041(2) Uani 1 1 d . . .
H40 H 0.8153 0.8987 0.8874 0.050 Uiso 1 1 calc R . .
C41 C 0.8573(6) 0.7994(4) 0.8875(4) 0.038(2) Uani 1 1 d . . .
H41 H 0.9196 0.8060 0.8673 0.046 Uiso 1 1 calc R . .
C42 C 0.8272(6) 0.7357(4) 0.9054(4) 0.0305(19) Uani 1 1 d . . .
H42 H 0.8693 0.6983 0.8965 0.037 Uiso 1 1 calc R . .
C22 C 0.5745(5) 0.6338(4) 0.9174(3) 0.0182(16) Uani 1 1 d . . .
C23 C 0.4903(5) 0.6533(4) 0.9506(4) 0.0248(17) Uani 1 1 d . . .
H23 H 0.4967 0.6702 0.9932 0.030 Uiso 1 1 calc R . .
C24 C 0.3974(6) 0.6490(4) 0.9234(4) 0.0273(19) Uani 1 1 d . . .
H24 H 0.3408 0.6593 0.9487 0.033 Uiso 1 1 calc R . .
C30 C 0.3859(5) 0.6297(4) 0.8596(4) 0.0254(18) Uani 1 1 d . . .
C25 C 0.2919(5) 0.6279(4) 0.8298(4) 0.0312(19) Uani 1 1 d . . .
H25 H 0.2347 0.6383 0.8545 0.037 Uiso 1 1 calc R . .
C26 C 0.2816(6) 0.6113(4) 0.7657(4) 0.038(2) Uani 1 1 d . . .
H26 H 0.2181 0.6096 0.7463 0.045 Uiso 1 1 calc R . .
C27 C 0.3672(6) 0.5969(5) 0.7295(4) 0.038(2) Uani 1 1 d . . .
H27 H 0.3608 0.5872 0.6849 0.045 Uiso 1 1 calc R . .
C28 C 0.4587(5) 0.5967(4) 0.7566(4) 0.0253(18) Uani 1 1 d . . .
H28 H 0.5150 0.5860 0.7312 0.030 Uiso 1 1 calc R . .
C29 C 0.4701(5) 0.6122(4) 0.8228(3) 0.0205(17) Uani 1 1 d . . .
C21 C 0.5669(5) 0.6125(4) 0.8532(3) 0.0190(17) Uani 1 1 d . . .
C11 C 0.6540(5) 0.5982(4) 0.8112(3) 0.0197(17) Uani 1 1 d . . .
C19 C 0.7031(5) 0.6544(4) 0.7811(3) 0.0209(17) Uani 1 1 d . . .
C18 C 0.6641(6) 0.7209(4) 0.7876(4) 0.0279(19) Uani 1 1 d . . .
H18 H 0.6065 0.7283 0.8128 0.033 Uiso 1 1 calc R . .
C17 C 0.7099(6) 0.7746(4) 0.7575(4) 0.037(2) Uani 1 1 d . . .
H17 H 0.6826 0.8188 0.7608 0.045 Uiso 1 1 calc R . .
C16 C 0.7963(7) 0.7641(5) 0.7223(4) 0.047(2) Uani 1 1 d . . .
H16 H 0.8285 0.8017 0.7030 0.056 Uiso 1 1 calc R . .
C15 C 0.8353(6) 0.7015(4) 0.7151(4) 0.036(2) Uani 1 1 d . . .
H15 H 0.8941 0.6955 0.6909 0.043 Uiso 1 1 calc R . .
C20 C 0.7882(6) 0.6448(4) 0.7438(4) 0.0281(19) Uani 1 1 d . . .
C14 C 0.8236(5) 0.5784(4) 0.7333(3) 0.0264(18) Uani 1 1 d . . .
H14 H 0.8835 0.5718 0.7102 0.032 Uiso 1 1 calc R . .
C13 C 0.7725(5) 0.5235(4) 0.7559(3) 0.0225(17) Uani 1 1 d . . .
H13 H 0.7941 0.4791 0.7451 0.027 Uiso 1 1 calc R . .
C12 C 0.6848(5) 0.5325(4) 0.7966(3) 0.0208(16) Uani 1 1 d . . .
C43 C 0.5208(5) 0.4586(4) 0.8668(3) 0.0254(18) Uani 1 1 d . . .
C44 C 0.4374(5) 0.4434(4) 0.8315(4) 0.0288(18) Uani 1 1 d . . .
H44 H 0.4445 0.4309 0.7876 0.035 Uiso 1 1 calc R . .
C45 C 0.3443(6) 0.4458(4) 0.8581(4) 0.037(2) Uani 1 1 d . . .
H45 H 0.2883 0.4343 0.8327 0.045 Uiso 1 1 calc R . .
C46 C 0.3320(6) 0.4649(4) 0.9215(4) 0.037(2) Uani 1 1 d . . .
H46 H 0.2680 0.4676 0.9401 0.045 Uiso 1 1 calc R . .
C47 C 0.4163(6) 0.4801(4) 0.9576(4) 0.0341(19) Uani 1 1 d . . .
H47 H 0.4088 0.4928 1.0015 0.041 Uiso 1 1 calc R . .
C48 C 0.5090(5) 0.4773(4) 0.9317(3) 0.0250(18) Uani 1 1 d . . .
H48 H 0.5651 0.4878 0.9574 0.030 Uiso 1 1 calc R . .
C49 C 0.6201(5) 0.3983(4) 0.7640(4) 0.0217(17) Uani 1 1 d . . .
C54 C 0.6137(5) 0.3300(4) 0.7724(4) 0.0265(19) Uani 1 1 d . . .
H54 H 0.6305 0.3111 0.8130 0.032 Uiso 1 1 calc R . .
C53 C 0.5831(6) 0.2872(4) 0.7228(4) 0.035(2) Uani 1 1 d . . .
H53 H 0.5790 0.2398 0.7298 0.042 Uiso 1 1 calc R . .
C52 C 0.5588(6) 0.3142(4) 0.6634(4) 0.033(2) Uani 1 1 d . . .
H52 H 0.5378 0.2856 0.6292 0.039 Uiso 1 1 calc R . .
C51 C 0.5657(6) 0.3835(5) 0.6547(4) 0.039(2) Uani 1 1 d . . .
H51 H 0.5488 0.4027 0.6142 0.047 Uiso 1 1 calc R . .
C50 C 0.5972(5) 0.4256(4) 0.7046(4) 0.031(2) Uani 1 1 d . . .
H50 H 0.6028 0.4730 0.6978 0.037 Uiso 1 1 calc R . .
O2 O 0.9709(4) 0.6581(3) 1.0048(3) 0.0373(15) Uani 1 1 d . . .
O1 O 0.7810(4) 0.4960(3) 1.0892(3) 0.0397(15) Uani 1 1 d . . .
O3 O 0.6552(4) 0.3605(3) 1.0099(3) 0.0466(17) Uani 1 1 d . . .
O4 O 0.8301(5) 0.2879(3) 0.8398(3) 0.0467(16) Uani 1 1 d . . .
O8 O 1.0671(4) 0.4375(3) 0.7657(3) 0.0441(16) Uani 1 1 d . . .
O9 O 1.0413(4) 0.6448(3) 0.8164(3) 0.0471(17) Uani 1 1 d . . .
O5 O 1.1017(5) 0.3441(4) 0.9053(3) 0.071(2) Uani 1 1 d . . .
O7 O 1.1353(4) 0.5695(3) 0.9387(3) 0.0464(16) Uani 1 1 d . . .
O6 O 1.0063(5) 0.4412(4) 1.0885(3) 0.0580(19) Uani 1 1 d . . .
P1 P 0.69709(13) 0.63924(10) 0.95893(9) 0.0201(4) Uani 1 1 d . . .
P2 P 0.64503(13) 0.45235(10) 0.83277(9) 0.0208(4) Uani 1 1 d . . .
Ru1 Ru 0.82223(4) 0.55565(3) 0.95742(3) 0.02099(15) Uani 1 1 d . . .
Ru2 Ru 0.77600(4) 0.42144(3) 0.90144(3) 0.02248(15) Uani 1 1 d . . .
Ru4 Ru 0.91214(4) 0.52092(3) 0.83238(3) 0.02368(16) Uani 1 1 d . . .
Ru3 Ru 0.97416(4) 0.46367(3) 0.94545(3) 0.02734(17) Uani 1 1 d . . .
C99 C 0.4140(10) 0.4132(7) 0.1320(6) 0.106(2) Uani 1 1 d . . .
H99A H 0.4483 0.3831 0.1621 0.160 Uiso 1 1 calc R . .
H99B H 0.3759 0.4469 0.1561 0.160 Uiso 1 1 calc R . .
H99C H 0.4626 0.4362 0.1047 0.160 Uiso 1 1 calc R . .
C98 C 0.3389(11) 0.3686(7) 0.0868(7) 0.106(2) Uani 1 1 d . . .
H98A H 0.2939 0.3414 0.1140 0.128 Uiso 1 1 calc R . .
H98B H 0.2985 0.3989 0.0595 0.128 Uiso 1 1 calc R . .
C97 C 0.3998(11) 0.3236(7) 0.0461(7) 0.106(2) Uani 1 1 d . . .
H97A H 0.4338 0.2900 0.0736 0.128 Uiso 1 1 calc R . .
H97B H 0.4510 0.3508 0.0238 0.128 Uiso 1 1 calc R . .
C96 C 0.3327(11) 0.2845(7) -0.0070(7) 0.106(2) Uani 1 1 d . . .
H96A H 0.2799 0.2608 0.0172 0.128 Uiso 1 1 calc R . .
H96B H 0.2997 0.3200 -0.0329 0.128 Uiso 1 1 calc R . .
C95 C 0.3748(10) 0.2336(7) -0.0544(7) 0.106(2) Uani 1 1 d . . .
H95A H 0.3942 0.1928 -0.0297 0.128 Uiso 1 1 calc R . .
H95B H 0.3207 0.2199 -0.0837 0.128 Uiso 1 1 calc R . .
C94 C 0.4525(10) 0.2518(7) -0.0911(7) 0.106(2) Uani 1 1 d . . .
H94A H 0.4412 0.2972 -0.1087 0.160 Uiso 1 1 calc R . .
H94B H 0.4603 0.2195 -0.1265 0.160 Uiso 1 1 calc R . .
H94C H 0.5126 0.2521 -0.0647 0.160 Uiso 1 1 calc R . .
H01 H 0.8269 0.5811 0.8719 0.050 Uiso 1 1 d . . .
H04 H 0.8476 0.4392 0.8277 0.050 Uiso 1 1 d . . .
H03 H 0.8785 0.3977 0.9560 0.050 Uiso 1 1 d . . .
H02 H 0.7199 0.5013 0.9304 0.050 Uiso 1 1 d . . .

loop_
_atom_site_aniso_label
_atom_site_aniso_U_11
_atom_site_aniso_U_22
_atom_site_aniso_U_33
_atom_site_aniso_U_23
_atom_site_aniso_U_13
_atom_site_aniso_U_12
C2 0.019(4) 0.033(5) 0.032(5) -0.001(4) 0.000(4) 0.002(4)
C1 0.024(4) 0.029(5) 0.029(5) -0.004(4) -0.001(4) 0.002(3)
C3 0.029(5) 0.029(5) 0.040(5) 0.009(4) -0.001(4) 0.008(4)
C4 0.038(5) 0.039(6) 0.030(5) 0.007(4) 0.000(4) 0.002(4)
C8 0.030(5) 0.046(6) 0.030(5) -0.009(4) -0.008(4) 0.008(4)
C9 0.019(4) 0.051(7) 0.039(5) -0.010(5) 0.000(4) 0.006(4)
C5 0.042(5) 0.047(6) 0.040(6) -0.010(5) -0.002(4) 0.013(5)
C7 0.018(4) 0.047(6) 0.029(4) 0.001(4) 0.000(4) -0.001(4)
C6 0.036(5) 0.044(6) 0.030(5) 0.001(4) -0.002(4) 0.003(4)
C31 0.020(4) 0.028(5) 0.019(4) -0.008(4) -0.007(3) 0.005(3)
C32 0.030(4) 0.024(5) 0.028(4) 0.003(4) 0.004(4) 0.000(4)
C33 0.036(5) 0.032(5) 0.029(5) 0.010(4) 0.010(4) 0.003(4)
C34 0.032(4) 0.035(5) 0.018(4) 0.009(4) 0.000(4) 0.008(4)
C35 0.043(5) 0.040(6) 0.022(4) -0.002(4) -0.007(4) 0.007(5)
C36 0.028(4) 0.035(5) 0.034(5) -0.001(4) 0.006(4) -0.004(4)
C37 0.022(4) 0.026(5) 0.018(4) 0.002(3) 0.000(3) -0.006(3)
C38 0.029(4) 0.028(5) 0.030(4) -0.001(4) 0.000(4) -0.002(4)
C39 0.048(6) 0.023(5) 0.051(6) 0.000(4) -0.008(5) 0.004(4)
C40 0.052(6) 0.030(5) 0.043(5) -0.002(5) 0.002(5) -0.008(4)
C41 0.039(5) 0.037(6) 0.040(6) 0.000(4) 0.000(4) -0.017(4)
C42 0.030(4) 0.034(5) 0.028(4) 0.002(4) -0.002(4) -0.003(4)
C22 0.020(4) 0.015(4) 0.020(4) 0.001(3) -0.003(3) -0.004(3)
C23 0.029(4) 0.027(5) 0.019(4) -0.004(4) -0.007(4) 0.004(3)
C24 0.029(4) 0.021(5) 0.032(5) 0.011(4) 0.010(4) 0.003(4)
C30 0.023(4) 0.027(5) 0.026(4) 0.010(4) 0.000(4) 0.007(4)
C25 0.021(4) 0.033(5) 0.039(5) 0.006(4) 0.006(4) 0.004(4)
C26 0.023(4) 0.047(6) 0.043(5) 0.006(4) -0.005(4) 0.002(4)
C27 0.034(5) 0.055(7) 0.024(4) 0.007(4) -0.006(4) 0.004(4)
C28 0.022(4) 0.026(5) 0.028(4) 0.000(4) 0.006(4) 0.005(3)
C29 0.019(4) 0.020(4) 0.022(4) 0.001(3) -0.005(3) -0.008(3)
C21 0.020(4) 0.014(4) 0.023(4) 0.006(3) -0.002(3) 0.001(3)
C11 0.019(4) 0.027(5) 0.013(4) -0.002(3) -0.008(3) 0.000(3)
C19 0.019(4) 0.022(4) 0.022(4) 0.003(3) -0.003(3) 0.003(3)
C18 0.030(4) 0.027(5) 0.027(5) 0.003(4) -0.002(4) 0.000(4)
C17 0.039(5) 0.029(5) 0.043(5) 0.013(4) 0.008(4) 0.004(4)
C16 0.050(6) 0.042(6) 0.049(6) 0.016(5) 0.010(5) -0.006(5)
C15 0.037(5) 0.037(6) 0.032(5) 0.002(4) 0.008(4) 0.002(4)
C20 0.025(4) 0.029(5) 0.029(4) 0.000(4) 0.006(4) 0.001(4)
C14 0.019(4) 0.039(5) 0.021(4) 0.003(4) 0.005(3) 0.003(4)
C13 0.022(4) 0.026(5) 0.020(4) 0.000(4) 0.003(3) 0.006(4)
C12 0.022(4) 0.024(5) 0.016(4) 0.000(3) 0.002(3) -0.002(3)
C43 0.031(4) 0.019(4) 0.027(4) 0.001(3) 0.002(4) 0.001(4)
C44 0.022(4) 0.028(5) 0.036(5) 0.000(4) -0.002(4) -0.006(3)
C45 0.029(4) 0.040(6) 0.043(5) 0.005(4) 0.007(4) -0.004(4)
C46 0.023(4) 0.036(5) 0.053(6) 0.006(4) 0.006(4) 0.008(4)
C47 0.039(5) 0.027(5) 0.037(5) 0.002(4) 0.014(4) 0.003(4)
C48 0.031(4) 0.020(4) 0.024(4) 0.004(3) -0.001(3) 0.001(4)
C49 0.024(4) 0.012(4) 0.029(5) -0.004(3) 0.003(4) 0.001(3)
C54 0.031(4) 0.032(5) 0.016(4) 0.001(3) 0.002(3) -0.010(4)
C53 0.030(4) 0.028(5) 0.047(5) -0.011(4) 0.000(4) -0.002(4)
C52 0.038(5) 0.039(6) 0.022(4) -0.007(4) 0.001(4) -0.007(4)
C51 0.042(5) 0.058(7) 0.018(4) 0.002(4) -0.005(4) -0.005(4)
C50 0.031(4) 0.033(5) 0.029(5) -0.009(4) 0.006(4) -0.010(4)
O2 0.032(3) 0.049(4) 0.032(3) 0.000(3) -0.005(3) -0.017(3)
O1 0.040(3) 0.045(4) 0.034(3) 0.008(3) -0.001(3) -0.002(3)
O3 0.036(4) 0.056(5) 0.048(4) 0.014(3) 0.009(3) -0.005(3)
O4 0.054(4) 0.027(4) 0.059(4) -0.010(3) -0.003(4) 0.010(3)
O8 0.034(3) 0.059(5) 0.039(3) -0.004(3) 0.008(3) 0.019(3)
O9 0.031(3) 0.044(4) 0.067(5) 0.009(3) 0.002(3) -0.015(3)
O5 0.074(5) 0.079(6) 0.061(5) -0.008(4) 0.009(4) 0.052(5)
O7 0.036(3) 0.052(4) 0.051(4) -0.009(3) 0.001(3) -0.006(3)
O6 0.057(4) 0.078(5) 0.039(4) 0.004(4) -0.017(3) 0.017(4)
P1 0.0198(10) 0.0201(11) 0.0203(10) -0.0016(9) -0.0001(8) 0.0004(8)
P2 0.0212(9) 0.0210(11) 0.0201(10) -0.0017(9) -0.0003(8) -0.0005(8)
Ru1 0.0188(3) 0.0246(4) 0.0196(3) -0.0021(3) 0.0000(3) 0.0006(3)
Ru2 0.0229(3) 0.0212(4) 0.0233(3) -0.0003(3) -0.0013(3) 0.0015(3)
Ru4 0.0202(3) 0.0285(4) 0.0224(3) -0.0021(3) 0.0010(3) 0.0022(3)
Ru3 0.0226(3) 0.0334(4) 0.0261(4) -0.0012(3) -0.0027(3) 0.0065(3)
C99 0.112(5) 0.105(5) 0.102(5) 0.053(4) 0.025(4) 0.002(4)
C98 0.112(5) 0.105(5) 0.102(5) 0.053(4) 0.025(4) 0.002(4)
C97 0.112(5) 0.105(5) 0.102(5) 0.053(4) 0.025(4) 0.002(4)
C96 0.112(5) 0.105(5) 0.102(5) 0.053(4) 0.025(4) 0.002(4)
C95 0.112(5) 0.105(5) 0.102(5) 0.053(4) 0.025(4) 0.002(4)
C94 0.112(5) 0.105(5) 0.102(5) 0.053(4) 0.025(4) 0.002(4)

loop_
_geom_bond_atom_site_label_1
_geom_bond_atom_site_label_2
_geom_bond_distance
_geom_bond_site_symmetry_2
_geom_bond_publ_flag
C2 O2 1.149(9) . ?
C2 Ru1 1.870(8) . ?
C1 O1 1.153(8) . ?
C1 Ru1 1.881(8) . ?
C3 O3 1.148(9) . ?
C3 Ru2 1.885(9) . ?
C4 O4 1.135(10) . ?
C4 Ru2 1.888(10) . ?
C8 O8 1.159(9) . ?
C8 Ru4 1.849(8) . ?
C9 O9 1.146(10) . ?
C9 Ru4 1.879(10) . ?
C5 O5 1.112(10) . ?
C5 Ru3 1.933(9) . ?
C7 O7 1.151(9) . ?
C7 Ru3 1.875(8) . ?
C6 O6 1.152(9) . ?
C6 Ru3 1.887(8) . ?
C31 C36 1.388(10) . ?
C31 C32 1.398(10) . ?
C31 P1 1.832(8) . ?
C32 C33 1.390(10) . ?
C33 C34 1.372(11) . ?
C34 C35 1.353(11) . ?
C35 C36 1.415(11) . ?
C37 C42 1.388(10) . ?
C37 C38 1.392(10) . ?
C37 P1 1.827(8) . ?
C38 C39 1.401(11) . ?
C39 C40 1.349(12) . ?
C40 C41 1.395(12) . ?
C41 C42 1.374(11) . ?
C22 C23 1.387(10) . ?
C22 C21 1.403(10) . ?
C22 P1 1.873(7) . ?
C23 C24 1.380(10) . ?
C24 C30 1.388(11) . ?
C30 C25 1.415(10) . ?
C30 C29 1.416(10) . ?
C25 C26 1.379(12) . ?
C26 C27 1.410(11) . ?
C27 C28 1.361(10) . ?
C28 C29 1.416(10) . ?
C29 C21 1.453(9) . ?
C21 C11 1.493(10) . ?
C11 C12 1.396(10) . ?
C11 C19 1.437(10) . ?
C19 C20 1.400(10) . ?
C19 C18 1.422(10) . ?
C18 C17 1.379(11) . ?
C17 C16 1.395(12) . ?
C16 C15 1.351(12) . ?
C15 C20 1.420(11) . ?
C20 C14 1.413(11) . ?
C14 C13 1.369(10) . ?
C13 C12 1.468(9) . ?
C13 Ru4 2.469(7) . ?
C12 P2 1.834(8) . ?
C43 C44 1.380(10) . ?
C43 C48 1.406(10) . ?
C43 P2 1.827(7) . ?
C44 C45 1.377(10) . ?
C45 C46 1.380(11) . ?
C46 C47 1.397(11) . ?
C47 C48 1.367(10) . ?
C49 C54 1.363(10) . ?
C49 C50 1.383(11) . ?
C49 P2 1.814(8) . ?
C54 C53 1.396(11) . ?
C53 C52 1.384(11) . ?
C52 C51 1.385(11) . ?
C51 C50 1.395(11) . ?
P1 Ru1 2.3652(19) . ?
P2 Ru2 2.3554(19) . ?
Ru1 Ru3 2.7548(8) . ?
Ru1 Ru4 2.9487(8) . ?
Ru1 Ru2 2.9617(9) . ?
Ru2 Ru3 2.9530(9) . ?
Ru2 Ru4 3.0516(9) . ?
Ru4 Ru3 2.7384(9) . ?
C99 C98 1.640(19) . ?
C98 C97 1.477(18) . ?
C97 C96 1.62(2) . ?
C96 C95 1.519(19) . ?
C95 C94 1.348(16) . ?
